data_2241167
loop_
_publ_author_name
'Elaatiaoui, Abdelmalik'
'Saddik, Rafik'
'Benchat, Noureddine'
'Saadi, Mohamed'
'El Ammari, Lahcen'

_publ_section_title
;
 Crystal structure of
 (<i>E</i>)-4-[<i>N</i>-(7-methyl-2-phenylimidazo[1,2-<i>a</i>]pyridin-3-yl)carboximidoyl]phenol
;
_journal_coeditor_code RZ5169
_journal_issue 10
_journal_name_full 'Acta Crystallographica Section E'
_journal_page_first o803
_journal_page_last o804
_journal_paper_doi 10.1107/S2056989015017843
_journal_volume 71
_journal_year 2015
_chemical_formula_iupac 'C21 H17 N3 O'
_chemical_formula_moiety 'C21 H17 N3 O'
_chemical_formula_sum 'C21 H17 N3 O'
_chemical_formula_weight 327.38
_chemical_name_systematic (<i>E</i>)-4-[<i>N</i>-(7-Methyl-2-phenylimidazo[1,2-<i>a</i>]pyridin-3-yl)carboximidoyl]phenol
_space_group_crystal_system monoclinic
_space_group_IT_number 14
_space_group_name_Hall '-P 2yn'
_space_group_name_H-M_alt 'P 1 21/n 1'
_symmetry_space_group_name_Hall '-P 2yn'
_symmetry_space_group_name_H-M 'P 1 21/n 1'
_atom_sites_solution_hydrogens geom
_audit_creation_method SHELXL-2014/7
_cell_angle_alpha 90
_cell_angle_beta 101.5480(10)
_cell_angle_gamma 90
_cell_formula_units_Z 4
_cell_length_a 12.295(3)
_cell_length_b 9.587(2)
_cell_length_c 14.977(4)
_cell_measurement_reflns_used 4126
_cell_measurement_temperature 296(2)
_cell_measurement_theta_max 27.876
_cell_measurement_theta_min 2.393
_cell_volume 1729.6(7)
_computing_cell_refinement
;
SAINT (Bruker, 2009)
;
_computing_data_collection
;
APEX2 (Bruker, 2009)
;
_computing_data_reduction
;
SAINT (Bruker, 2009)
;
_computing_molecular_graphics
;
ORTEP-3 for Windows (Farrugia, 2012)
;
_computing_publication_material
;
PLATON (Spek, 2009) and publCIF (Westrip, 2010)
;
_computing_structure_refinement
;
SHELXL2014/7 (Sheldrick, 2015)
;
_computing_structure_solution
;
SHELXS97 (Sheldrick, 2008)
;
_diffrn_ambient_temperature 296(2)
_diffrn_measured_fraction_theta_full 1.000
_diffrn_measured_fraction_theta_max 1.000
_diffrn_measurement_device_type 'Bruker X8 APEX Diffractometer'
_diffrn_measurement_method '\f and \w scans'
_diffrn_radiation_monochromator graphite
_diffrn_radiation_source 'fine-focus sealed tube'
_diffrn_radiation_type MoK\a
_diffrn_radiation_wavelength 0.71073
_diffrn_reflns_av_R_equivalents 0.0328
_diffrn_reflns_limit_h_max 16
_diffrn_reflns_limit_h_min -16
_diffrn_reflns_limit_k_max 12
_diffrn_reflns_limit_k_min -12
_diffrn_reflns_limit_l_max 19
_diffrn_reflns_limit_l_min -15
_diffrn_reflns_number 26727
_diffrn_reflns_theta_full 25.242
_diffrn_reflns_theta_max 27.876
_diffrn_reflns_theta_min 2.393
_exptl_absorpt_coefficient_mu 0.079
_exptl_absorpt_correction_T_max 0.7461
_exptl_absorpt_correction_T_min 0.6729
_exptl_absorpt_correction_type multi-scan
_exptl_absorpt_process_details
;
(SADABS; Bruker, 2009)
;
_exptl_crystal_colour green
_exptl_crystal_density_diffrn 1.257
_exptl_crystal_description block
_exptl_crystal_F_000 688
_exptl_crystal_size_max 0.42
_exptl_crystal_size_mid 0.31
_exptl_crystal_size_min 0.26
_refine_diff_density_max 0.300
_refine_diff_density_min -0.180
_refine_ls_extinction_method none
_refine_ls_goodness_of_fit_ref 1.023
_refine_ls_hydrogen_treatment constr
_refine_ls_matrix_type full
_refine_ls_number_parameters 226
_refine_ls_number_reflns 4126
_refine_ls_number_restraints 0
_refine_ls_restrained_S_all 1.023
_refine_ls_R_factor_all 0.0663
_refine_ls_R_factor_gt 0.0449
_refine_ls_shift/su_max 0.001
_refine_ls_shift/su_mean 0.000
_refine_ls_structure_factor_coef Fsqd
_refine_ls_weighting_details 'w=1/[\s^2^(Fo^2^)+(0.0656P)^2^+0.4096P] where P=(Fo^2^+2Fc^2^)/3'
_refine_ls_weighting_scheme calc
_refine_ls_wR_factor_gt 0.1219
_refine_ls_wR_factor_ref 0.1395
_reflns_number_gt 2970
_reflns_number_total 4126
_reflns_threshold_expression 'I > 2\s(I)'
_cod_data_source_file rz5169sup1.cif
_cod_data_source_block I
_cod_database_code 2241167
_shelx_space_group_comment
;
The symmetry employed for this shelxl refinement is uniquely defined
by the following loop, which should always be used as a source of
symmetry information in preference to the above space-group names.
They are only intended as comments.
;

loop_
_space_group_symop_operation_xyz
'x, y, z'
'-x+1/2, y+1/2, -z+1/2'
'-x, -y, -z'
'x-1/2, -y-1/2, z-1/2'

loop_
_atom_site_type_symbol
_atom_site_label
_atom_site_fract_x
_atom_site_fract_y
_atom_site_fract_z
_atom_site_U_iso_or_equiv
_atom_site_adp_type
_atom_site_calc_flag
_atom_site_occupancy
C C1 0.54952(12) 0.49279(15) 0.29735(10) 0.0451(3) Uani d 1
C C2 0.50833(14) 0.40312(17) 0.22392(11) 0.0535(4) Uani d 1
H H2 0.5552 0.3713 0.1867 0.064 Uiso calc 1
C C3 0.39967(15) 0.36297(19) 0.20743(12) 0.0615(4) Uani d 1
C C4 0.33099(15) 0.4141(2) 0.26548(14) 0.0695(5) Uani d 1
H H4 0.2572 0.3858 0.2555 0.083 Uiso calc 1
C C5 0.36876(13) 0.5026(2) 0.33486(13) 0.0620(5) Uani d 1
H H5 0.3219 0.5349 0.3719 0.074 Uiso calc 1
C C6 0.53862(12) 0.62960(16) 0.41673(10) 0.0452(3) Uani d 1
C C7 0.64653(12) 0.62297(15) 0.40304(9) 0.0418(3) Uani d 1
C C8 0.75103(12) 0.68006(16) 0.45771(9) 0.0436(3) Uani d 1
C C9 0.83189(14) 0.58748(19) 0.50032(11) 0.0561(4) Uani d 1
H H9 0.8193 0.4920 0.4940 0.067 Uiso calc 1
C C10 0.93079(16) 0.6352(2) 0.55190(12) 0.0696(5) Uani d 1
H H10 0.9839 0.5719 0.5805 0.083 Uiso calc 1
C C11 0.95080(16) 0.7758(3) 0.56102(14) 0.0751(6) Uani d 1
H H11 1.0170 0.8079 0.5964 0.090 Uiso calc 1
C C12 0.87302(17) 0.8688(2) 0.51789(14) 0.0727(5) Uani d 1
H H12 0.8872 0.9641 0.5232 0.087 Uiso calc 1
C C13 0.77345(14) 0.82168(18) 0.46638(12) 0.0579(4) Uani d 1
H H13 0.7212 0.8856 0.4374 0.069 Uiso calc 1
C C14 0.52384(14) 0.78868(19) 0.52891(12) 0.0562(4) Uani d 1
H H14 0.5941 0.8193 0.5237 0.067 Uiso calc 1
C C15 0.47106(12) 0.85783(17) 0.59525(10) 0.0484(4) Uani d 1
C C16 0.36939(12) 0.81542(16) 0.61444(10) 0.0470(3) Uani d 1
H H16 0.3318 0.7408 0.5826 0.056 Uiso calc 1
C C17 0.32421(12) 0.88222(16) 0.67956(10) 0.0464(3) Uani d 1
H H17 0.2574 0.8511 0.6924 0.056 Uiso calc 1
C C18 0.37814(12) 0.99643(16) 0.72644(10) 0.0457(3) Uani d 1
C C19 0.47875(13) 1.04114(19) 0.70700(11) 0.0556(4) Uani d 1
H H19 0.5152 1.1177 0.7373 0.067 Uiso calc 1
C C20 0.52369(13) 0.9715(2) 0.64294(11) 0.0586(4) Uani d 1
H H20 0.5914 1.0013 0.6311 0.070 Uiso calc 1
C C21 0.3546(2) 0.2628(2) 0.13212(16) 0.0885(7) Uani d 1
H H21A 0.2772 0.2469 0.1308 0.133 Uiso calc 1
H H21B 0.3636 0.3014 0.0749 0.133 Uiso calc 1
H H21C 0.3942 0.1761 0.1425 0.133 Uiso calc 1
N N1 0.65214(10) 0.53861(13) 0.32982(8) 0.0456(3) Uani d 1
N N2 0.47802(10) 0.54401(13) 0.34959(8) 0.0465(3) Uani d 1
N N3 0.48107(11) 0.68926(14) 0.47735(9) 0.0506(3) Uani d 1
O O1 0.33670(9) 1.06880(13) 0.78932(7) 0.0589(3) Uani d 1
H H1 0.2777 1.0339 0.7953 0.088 Uiso calc 1

loop_
_atom_site_aniso_label
_atom_site_aniso_U_11
_atom_site_aniso_U_22
_atom_site_aniso_U_33
_atom_site_aniso_U_12
_atom_site_aniso_U_13
_atom_site_aniso_U_23
C1 0.0404(7) 0.0465(8) 0.0483(8) 0.0019(6) 0.0084(6) 0.0070(6)
C2 0.0550(9) 0.0524(9) 0.0513(9) -0.0014(7) 0.0063(7) 0.0013(7)
C3 0.0577(10) 0.0605(10) 0.0600(10) -0.0065(8) -0.0028(8) 0.0048(8)
C4 0.0408(9) 0.0817(13) 0.0793(13) -0.0094(9) -0.0039(8) 0.0051(10)
C5 0.0361(8) 0.0752(11) 0.0742(11) 0.0034(8) 0.0096(8) 0.0066(9)
C6 0.0412(8) 0.0482(8) 0.0463(8) 0.0044(6) 0.0095(6) 0.0059(6)
C7 0.0411(7) 0.0428(7) 0.0422(7) 0.0013(6) 0.0096(6) 0.0064(6)
C8 0.0408(7) 0.0510(8) 0.0399(7) -0.0002(6) 0.0106(6) 0.0044(6)
C9 0.0544(9) 0.0591(9) 0.0527(9) 0.0081(8) 0.0053(7) 0.0004(7)
C10 0.0537(10) 0.0908(14) 0.0582(10) 0.0154(10) -0.0031(8) -0.0059(10)
C11 0.0495(10) 0.1046(16) 0.0673(12) -0.0103(11) 0.0020(8) -0.0204(11)
C12 0.0654(12) 0.0690(12) 0.0826(13) -0.0206(10) 0.0119(10) -0.0095(10)
C13 0.0540(9) 0.0538(9) 0.0642(10) -0.0036(8) 0.0078(8) 0.0086(8)
C14 0.0481(9) 0.0665(10) 0.0577(9) 0.0027(8) 0.0193(7) 0.0031(8)
C15 0.0444(8) 0.0551(9) 0.0469(8) 0.0026(7) 0.0121(6) 0.0052(7)
C16 0.0457(8) 0.0453(8) 0.0497(8) 0.0000(6) 0.0092(6) 0.0052(6)
C17 0.0381(7) 0.0524(8) 0.0500(8) -0.0015(6) 0.0118(6) 0.0073(7)
C18 0.0406(8) 0.0560(8) 0.0403(7) 0.0008(6) 0.0077(6) 0.0037(6)
C19 0.0467(8) 0.0688(10) 0.0520(9) -0.0129(8) 0.0116(7) -0.0071(8)
C20 0.0435(8) 0.0778(11) 0.0576(9) -0.0110(8) 0.0180(7) -0.0022(8)
C21 0.0867(15) 0.0875(15) 0.0824(14) -0.0259(12) -0.0044(12) -0.0115(12)
N1 0.0410(6) 0.0489(7) 0.0476(7) -0.0011(5) 0.0108(5) 0.0019(5)
N2 0.0366(6) 0.0509(7) 0.0513(7) 0.0028(5) 0.0068(5) 0.0054(6)
N3 0.0474(7) 0.0553(8) 0.0508(7) 0.0083(6) 0.0139(6) 0.0045(6)
O1 0.0498(6) 0.0726(8) 0.0577(7) -0.0102(5) 0.0184(5) -0.0137(6)

loop_
_atom_type_symbol
_atom_type_description
_atom_type_scat_dispersion_real
_atom_type_scat_dispersion_imag
_atom_type_scat_source
C C 0.0033 0.0016 'International Tables Vol C Tables 4.2.6.8 and 6.1.1.4'
H H 0.0000 0.0000 'International Tables Vol C Tables 4.2.6.8 and 6.1.1.4'
N N 0.0061 0.0033 'International Tables Vol C Tables 4.2.6.8 and 6.1.1.4'
O O 0.0106 0.0060 'International Tables Vol C Tables 4.2.6.8 and 6.1.1.4'

loop_
_geom_angle_atom_site_label_1
_geom_angle_atom_site_label_2
_geom_angle_atom_site_label_3
_geom_angle
N1 C1 N2 109.89(13)
N1 C1 C2 130.74(14)
N2 C1 C2 119.36(14)
C3 C2 C1 119.98(16)
C3 C2 H2 120.0
C1 C2 H2 120.0
C2 C3 C4 118.30(16)
C2 C3 C21 121.16(19)
C4 C3 C21 120.50(18)
C5 C4 C3 122.34(16)
C5 C4 H4 118.8
C3 C4 H4 118.8
C4 C5 N2 118.64(17)
C4 C5 H5 120.7
N2 C5 H5 120.7
N3 C6 C7 138.47(15)
N3 C6 N2 116.61(13)
C7 C6 N2 104.84(12)
N1 C7 C6 110.35(13)
N1 C7 C8 118.76(12)
C6 C7 C8 130.65(13)
C13 C8 C9 118.18(15)
C13 C8 C7 123.17(14)
C9 C8 C7 118.62(14)
C10 C9 C8 120.95(17)
C10 C9 H9 119.5
C8 C9 H9 119.5
C11 C10 C9 120.06(18)
C11 C10 H10 120.0
C9 C10 H10 120.0
C12 C11 C10 119.85(18)
C12 C11 H11 120.1
C10 C11 H11 120.1
C11 C12 C13 120.37(19)
C11 C12 H12 119.8
C13 C12 H12 119.8
C12 C13 C8 120.56(17)
C12 C13 H13 119.7
C8 C13 H13 119.7
N3 C14 C15 124.79(16)
N3 C14 H14 117.6
C15 C14 H14 117.6
C20 C15 C16 117.76(14)
C20 C15 C14 118.96(14)
C16 C15 C14 123.28(15)
C17 C16 C15 121.05(15)
C17 C16 H16 119.5
C15 C16 H16 119.5
C16 C17 C18 120.29(14)
C16 C17 H17 119.9
C18 C17 H17 119.9
O1 C18 C19 117.56(14)
O1 C18 C17 123.18(13)
C19 C18 C17 119.25(14)
C20 C19 C18 119.66(16)
C20 C19 H19 120.2
C18 C19 H19 120.2
C19 C20 C15 121.97(15)
C19 C20 H20 119.0
C15 C20 H20 119.0
C3 C21 H21A 109.5
C3 C21 H21B 109.5
H21A C21 H21B 109.5
C3 C21 H21C 109.5
H21A C21 H21C 109.5
H21B C21 H21C 109.5
C1 N1 C7 106.85(12)
C5 N2 C1 121.28(14)
C5 N2 C6 130.54(14)
C1 N2 C6 108.05(12)
C14 N3 C6 120.33(14)
C18 O1 H1 109.5

loop_
_geom_bond_atom_site_label_1
_geom_bond_atom_site_label_2
_geom_bond_distance
C1 N1 1.3326(19)
C1 N2 1.3789(19)
C1 C2 1.408(2)
C2 C3 1.364(2)
C2 H2 0.9300
C3 C4 1.415(3)
C3 C21 1.500(3)
C4 C5 1.350(3)
C4 H4 0.9300
C5 N2 1.375(2)
C5 H5 0.9300
C6 N3 1.3818(19)
C6 C7 1.384(2)
C6 N2 1.393(2)
C7 N1 1.3753(19)
C7 C8 1.483(2)
C8 C13 1.386(2)
C8 C9 1.389(2)
C9 C10 1.382(2)
C9 H9 0.9300
C10 C11 1.372(3)
C10 H10 0.9300
C11 C12 1.371(3)
C11 H11 0.9300
C12 C13 1.386(3)
C12 H12 0.9300
C13 H13 0.9300
C14 N3 1.272(2)
C14 C15 1.451(2)
C14 H14 0.9300
C15 C20 1.390(2)
C15 C16 1.398(2)
C16 C17 1.374(2)
C16 H16 0.9300
C17 C18 1.395(2)
C17 H17 0.9300
C18 O1 1.3491(18)
C18 C19 1.394(2)
C19 C20 1.372(2)
C19 H19 0.9300
C20 H20 0.9300
C21 H21A 0.9600
C21 H21B 0.9600
C21 H21C 0.9600
O1 H1 0.8200

loop_
_geom_hbond_atom_site_label_D
_geom_hbond_atom_site_label_H
_geom_hbond_atom_site_label_A
_geom_hbond_site_symmetry_A
_geom_hbond_distance_DH
_geom_hbond_distance_HA
_geom_hbond_distance_DA
_geom_hbond_angle_DHA
C13 H13 Cg1 3_676 0.93 2.743 3.6705(18) 175.0
O1 H1 N1 4_576 0.82 1.86 2.6699(17) 170.3

_cod_database_fobs_code 2241167
